data_4030079
loop_
_publ_author_name
'Chang, Yung-Yu'
'Ho, Tse-Lok'
'Chung, Wen-Sheng'

_publ_section_title
;
 Deformative Transition of the Menschutkin Reaction and Helical
 Atropisomers in a Congested Polyheterocyclic System.
;
_journal_issue 21
_journal_name_full 'The Journal of organic chemistry'
_journal_page_first 9970
_journal_paper_doi 10.1021/jo501815y
_journal_volume 79
_journal_year 2014
_chemical_formula_moiety 'C34 H29 B F4 N2'
_chemical_formula_sum 'C34 H29 B F4 N2'
_chemical_formula_weight 552.40
_chemical_name_systematic
;
 ?
;
_space_group_IT_number 14
_symmetry_cell_setting monoclinic
_symmetry_space_group_name_Hall '-P 2ybc'
_symmetry_space_group_name_H-M 'P 1 21/c 1'
_atom_sites_solution_hydrogens geom
_atom_sites_solution_primary direct
_atom_sites_solution_secondary difmap
_audit_creation_method SHELXL-97
_cell_angle_alpha 90.00
_cell_angle_beta 99.143(4)
_cell_angle_gamma 90.00
_cell_formula_units_Z 4
_cell_length_a 8.2710(5)
_cell_length_b 12.9503(8)
_cell_length_c 24.7661(14)
_cell_measurement_reflns_used 0
_cell_measurement_temperature 200(2)
_cell_measurement_theta_max 0
_cell_measurement_theta_min 0
_cell_volume 2619.0(3)
_computing_molecular_graphics 'Ortep-3 for Windows (Farrugia, 1997)'
_computing_publication_material 'WinGX publication routines (Farrugia, 1999)'
_computing_structure_refinement 'SHELXL-97 (Sheldrick, 1997)'
_computing_structure_solution 'SHELXS-86 (Sheldrick, 1986)'
_diffrn_ambient_temperature 200(2)
_diffrn_measured_fraction_theta_full 0.968
_diffrn_measured_fraction_theta_max 0.968
_diffrn_radiation_monochromator graphite
_diffrn_radiation_source 'fine-focus sealed tube'
_diffrn_radiation_type MoK\a
_diffrn_radiation_wavelength 0.71073
_diffrn_reflns_av_R_equivalents 0.0616
_diffrn_reflns_av_sigmaI/netI 0.0886
_diffrn_reflns_limit_h_max 9
_diffrn_reflns_limit_h_min -9
_diffrn_reflns_limit_k_max 15
_diffrn_reflns_limit_k_min -11
_diffrn_reflns_limit_l_max 27
_diffrn_reflns_limit_l_min -28
_diffrn_reflns_number 12509
_diffrn_reflns_theta_full 25.05
_diffrn_reflns_theta_max 25.05
_diffrn_reflns_theta_min 1.67
_exptl_absorpt_coefficient_mu 0.101
_exptl_absorpt_correction_T_max 0.9870
_exptl_absorpt_correction_T_min 0.9588
_exptl_absorpt_correction_type multi-scan
_exptl_crystal_colour 'pale yellow'
_exptl_crystal_density_diffrn 1.401
_exptl_crystal_density_method 'not measured'
_exptl_crystal_description prism
_exptl_crystal_F_000 1152
_exptl_crystal_size_max 0.42
_exptl_crystal_size_mid 0.25
_exptl_crystal_size_min 0.13
_refine_diff_density_max 0.377
_refine_diff_density_min -0.352
_refine_diff_density_rms 0.100
_refine_ls_extinction_method none
_refine_ls_goodness_of_fit_ref 1.039
_refine_ls_hydrogen_treatment constr
_refine_ls_matrix_type full
_refine_ls_number_parameters 370
_refine_ls_number_reflns 4485
_refine_ls_number_restraints 0
_refine_ls_restrained_S_all 1.039
_refine_ls_R_factor_all 0.1042
_refine_ls_R_factor_gt 0.0570
_refine_ls_shift/su_max 0.000
_refine_ls_shift/su_mean 0.000
_refine_ls_structure_factor_coef Fsqd
_refine_ls_weighting_details 'calc w=1/[\s^2^(Fo^2^)+(0.0789P)^2^+0.0000P] where P=(Fo^2^+2Fc^2^)/3'
_refine_ls_weighting_scheme calc
_refine_ls_wR_factor_gt 0.1252
_refine_ls_wR_factor_ref 0.1649
_reflns_number_gt 2825
_reflns_number_total 4485
_reflns_threshold_expression >2sigma(I)
_cod_data_source_file jo501815y_si_005.cif
_cod_data_source_block a15824
_cod_depositor_comments 'Adding full bibliography for 4030076--4030079.cif.'
_cod_original_sg_symbol_H-M 'P 21/c'
_cod_database_code 4030079

loop_
_symmetry_equiv_pos_as_xyz
'x, y, z'
'-x, y+1/2, -z+1/2'
'-x, -y, -z'
'x, -y-1/2, z-1/2'

loop_
_atom_site_label
_atom_site_type_symbol
_atom_site_fract_x
_atom_site_fract_y
_atom_site_fract_z
_atom_site_U_iso_or_equiv
_atom_site_adp_type
_atom_site_occupancy
_atom_site_symmetry_multiplicity
_atom_site_calc_flag
_atom_site_refinement_flags
C1 C 0.3749(4) 0.3790(3) 0.22413(14) 0.0371(9) Uani 1 1 d .
H1 H 0.3870 0.4464 0.2393 0.045 Uiso 1 1 calc R
C2 C 0.2540(4) 0.3140(3) 0.23644(14) 0.0361(9) Uani 1 1 d .
H2 H 0.1761 0.3375 0.2580 0.043 Uiso 1 1 calc R
C3 C 0.2482(3) 0.2156(2) 0.21723(13) 0.0294(8) Uani 1 1 d .
H3 H 0.1675 0.1699 0.2268 0.035 Uiso 1 1 calc R
C4 C 0.3583(3) 0.1793(2) 0.18357(13) 0.0231(7) Uani 1 1 d .
C5 C 0.4699(3) 0.2501(2) 0.16656(13) 0.0225(7) Uani 1 1 d .
C6 C 0.5761(3) 0.2213(2) 0.12760(12) 0.0205(7) Uani 1 1 d .
C7 C 0.5828(3) 0.1198(2) 0.11310(12) 0.0209(7) Uani 1 1 d .
C8 C 0.4649(3) 0.0454(2) 0.12822(12) 0.0219(7) Uani 1 1 d .
C9 C 0.3588(3) 0.0743(2) 0.16520(12) 0.0216(7) Uani 1 1 d .
C10 C 0.2586(3) -0.0031(3) 0.18244(13) 0.0280(8) Uani 1 1 d .
H10 H 0.1909 0.0125 0.2090 0.034 Uiso 1 1 calc R
C11 C 0.2585(3) -0.0998(2) 0.16127(14) 0.0302(8) Uani 1 1 d .
H11 H 0.1969 -0.1537 0.1742 0.036 Uiso 1 1 calc R
C12 C 0.3517(3) -0.1178(2) 0.11988(14) 0.0302(8) Uani 1 1 d .
H12 H 0.3420 -0.1830 0.1021 0.036 Uiso 1 1 calc R
C13 C 0.7235(3) 0.0941(2) 0.08239(12) 0.0211(7) Uani 1 1 d .
C14 C 0.7487(3) -0.0229(2) 0.07560(13) 0.0227(8) Uani 1 1 d .
C15 C 0.8197(3) -0.0823(2) 0.11995(14) 0.0268(8) Uani 1 1 d .
H15 H 0.8533 -0.0502 0.1544 0.032 Uiso 1 1 calc R
C16 C 0.8419(4) -0.1869(3) 0.11458(16) 0.0340(9) Uani 1 1 d .
H16 H 0.8897 -0.2260 0.1455 0.041 Uiso 1 1 calc R
C17 C 0.7957(4) -0.2360(3) 0.06500(17) 0.0359(10) Uani 1 1 d .
H17 H 0.8119 -0.3081 0.0615 0.043 Uiso 1 1 calc R
C18 C 0.7256(3) -0.1780(2) 0.02078(15) 0.0309(9) Uani 1 1 d .
H18 H 0.6925 -0.2107 -0.0135 0.037 Uiso 1 1 calc R
C19 C 0.7026(3) -0.0726(2) 0.02561(13) 0.0246(8) Uani 1 1 d .
H19 H 0.6550 -0.0338 -0.0054 0.030 Uiso 1 1 calc R
C20 C 0.7182(3) 0.1555(2) 0.02803(13) 0.0228(8) Uani 1 1 d .
H20 H 0.6315 0.1273 -0.0010 0.027 Uiso 1 1 calc R
C21 C 0.8921(3) 0.1307(2) 0.01466(13) 0.0272(8) Uani 1 1 d .
H21A H 0.8893 0.0678 -0.0082 0.033 Uiso 1 1 calc R
H21B H 0.9335 0.1889 -0.0052 0.033 Uiso 1 1 calc R
C22 C 1.0017(3) 0.1139(2) 0.07035(13) 0.0284(8) Uani 1 1 d .
H22A H 1.1000 0.1586 0.0741 0.034 Uiso 1 1 calc R
H22B H 1.0368 0.0409 0.0750 0.034 Uiso 1 1 calc R
C23 C 0.8900(3) 0.1440(2) 0.11245(13) 0.0224(7) Uani 1 1 d .
H23 H 0.9272 0.1097 0.1484 0.027 Uiso 1 1 calc R
C24 C 0.8730(3) 0.2630(2) 0.11980(13) 0.0248(8) Uani 1 1 d .
H24 H 0.9111 0.2832 0.1587 0.030 Uiso 1 1 calc R
C25 C 0.9552(3) 0.3329(2) 0.08019(14) 0.0321(9) Uani 1 1 d .
H25A H 0.9859 0.4007 0.0972 0.039 Uiso 1 1 calc R
H25B H 1.0547 0.2994 0.0708 0.039 Uiso 1 1 calc R
C26 C 0.8245(4) 0.3458(2) 0.02880(14) 0.0326(9) Uani 1 1 d .
H26A H 0.8686 0.3257 -0.0046 0.039 Uiso 1 1 calc R
H26B H 0.7854 0.4181 0.0249 0.039 Uiso 1 1 calc R
C27 C 0.6852(3) 0.2722(2) 0.03905(13) 0.0242(8) Uani 1 1 d .
H27 H 0.5782 0.2947 0.0176 0.029 Uiso 1 1 calc R
C28 C 0.6894(3) 0.2931(2) 0.10194(12) 0.0222(7) Uani 1 1 d .
C29 C 0.6496(3) 0.4066(2) 0.11012(13) 0.0255(8) Uani 1 1 d .
C30 C 0.7478(4) 0.4702(2) 0.14716(14) 0.0316(8) Uani 1 1 d .
H30 H 0.8511 0.4459 0.1649 0.038 Uiso 1 1 calc R
C31 C 0.6961(4) 0.5686(3) 0.15835(15) 0.0415(10) Uani 1 1 d .
H31 H 0.7650 0.6113 0.1834 0.050 Uiso 1 1 calc R
C32 C 0.5461(5) 0.6052(3) 0.13364(17) 0.0486(11) Uani 1 1 d .
H32 H 0.5099 0.6718 0.1425 0.058 Uiso 1 1 calc R
C33 C 0.4489(5) 0.5442(3) 0.09588(16) 0.0468(10) Uani 1 1 d .
H33 H 0.3460 0.5694 0.0782 0.056 Uiso 1 1 calc R
C34 C 0.5004(4) 0.4468(3) 0.08362(14) 0.0350(9) Uani 1 1 d .
H34 H 0.4338 0.4063 0.0568 0.042 Uiso 1 1 calc R
B1 B 0.1515(4) 0.6249(3) 0.22412(18) 0.0357(11) Uani 1 1 d .
N1 N 0.4746(3) 0.34567(19) 0.19048(11) 0.0300(7) Uani 1 1 d .
H1' H 0.5538 0.3967 0.1784 0.036 Uiso 1 1 d R
N2 N 0.4533(3) -0.04871(19) 0.10398(11) 0.0271(7) Uani 1 1 d .
F1 F 0.0912(2) 0.71950(15) 0.23803(10) 0.0630(7) Uani 1 1 d .
F2 F 0.1316(3) 0.6149(2) 0.16873(9) 0.0770(8) Uani 1 1 d .
F3 F 0.3147(2) 0.61708(16) 0.24589(10) 0.0674(7) Uani 1 1 d .
F4 F 0.0644(3) 0.54742(16) 0.24624(10) 0.0645(7) Uani 1 1 d .

loop_
_atom_site_aniso_label
_atom_site_aniso_U_11
_atom_site_aniso_U_22
_atom_site_aniso_U_33
_atom_site_aniso_U_23
_atom_site_aniso_U_13
_atom_site_aniso_U_12
C1 0.0440(19) 0.033(2) 0.038(2) -0.0121(18) 0.0164(18) 0.0039(15)
C2 0.0345(18) 0.038(2) 0.039(2) -0.0066(19) 0.0161(17) 0.0039(15)
C3 0.0265(16) 0.032(2) 0.031(2) -0.0004(17) 0.0084(15) 0.0008(13)
C4 0.0214(15) 0.0249(19) 0.0229(19) 0.0018(15) 0.0029(13) 0.0011(12)
C5 0.0227(15) 0.0196(18) 0.025(2) -0.0006(15) 0.0025(14) 0.0020(12)
C6 0.0186(14) 0.0233(19) 0.0188(19) 0.0013(15) 0.0004(13) -0.0012(12)
C7 0.0217(14) 0.0221(19) 0.0190(19) 0.0018(15) 0.0034(13) -0.0007(12)
C8 0.0195(14) 0.0225(19) 0.0226(19) -0.0003(15) 0.0001(13) 0.0004(12)
C9 0.0175(14) 0.0277(19) 0.0186(18) 0.0059(15) 0.0002(13) 0.0014(12)
C10 0.0219(15) 0.032(2) 0.031(2) 0.0043(17) 0.0056(14) -0.0012(13)
C11 0.0230(15) 0.027(2) 0.042(2) 0.0084(17) 0.0065(15) -0.0047(13)
C12 0.0263(16) 0.0204(19) 0.043(2) 0.0049(17) 0.0045(15) -0.0033(13)
C13 0.0206(14) 0.0223(18) 0.0208(19) -0.0002(15) 0.0044(13) -0.0016(12)
C14 0.0167(14) 0.0269(19) 0.026(2) 0.0003(16) 0.0066(13) -0.0013(12)
C15 0.0301(16) 0.022(2) 0.028(2) 0.0021(16) 0.0030(15) -0.0017(13)
C16 0.0308(17) 0.027(2) 0.044(3) 0.0073(19) 0.0047(17) -0.0009(14)
C17 0.0353(18) 0.019(2) 0.058(3) 0.000(2) 0.0194(19) 0.0006(14)
C18 0.0267(16) 0.028(2) 0.042(2) -0.0094(18) 0.0161(16) -0.0081(14)
C19 0.0209(15) 0.027(2) 0.027(2) -0.0021(16) 0.0059(14) -0.0011(12)
C20 0.0217(15) 0.0244(19) 0.0228(19) 0.0007(15) 0.0047(13) -0.0019(12)
C21 0.0243(16) 0.033(2) 0.026(2) 0.0007(16) 0.0080(15) -0.0010(13)
C22 0.0211(15) 0.033(2) 0.032(2) -0.0034(17) 0.0068(15) -0.0036(13)
C23 0.0202(15) 0.0224(18) 0.0238(19) -0.0001(15) 0.0011(13) -0.0009(12)
C24 0.0222(15) 0.0237(19) 0.029(2) 0.0017(15) 0.0047(14) -0.0035(12)
C25 0.0262(16) 0.028(2) 0.044(2) 0.0014(17) 0.0114(16) -0.0055(13)
C26 0.0365(18) 0.027(2) 0.037(2) 0.0048(17) 0.0136(17) -0.0042(14)
C27 0.0236(15) 0.0224(19) 0.026(2) 0.0022(15) 0.0030(14) -0.0008(12)
C28 0.0214(15) 0.0210(18) 0.024(2) 0.0028(15) 0.0047(13) -0.0002(12)
C29 0.0247(16) 0.0205(18) 0.032(2) 0.0035(16) 0.0060(14) -0.0028(13)
C30 0.0341(17) 0.025(2) 0.036(2) -0.0004(17) 0.0071(16) -0.0062(14)
C31 0.056(2) 0.025(2) 0.044(3) -0.0057(19) 0.0078(19) -0.0089(17)
C32 0.069(3) 0.022(2) 0.055(3) 0.000(2) 0.012(2) 0.0111(19)
C33 0.056(2) 0.036(2) 0.047(3) 0.004(2) 0.003(2) 0.0184(18)
C34 0.0426(19) 0.028(2) 0.034(2) -0.0011(17) 0.0039(17) 0.0025(15)
B1 0.029(2) 0.041(3) 0.038(3) 0.000(2) 0.0108(19) 0.0049(17)
N1 0.0360(14) 0.0237(16) 0.0334(18) -0.0037(14) 0.0145(13) -0.0027(11)
N2 0.0268(13) 0.0207(16) 0.0347(18) -0.0014(13) 0.0075(12) -0.0030(10)
F1 0.0706(14) 0.0435(14) 0.0849(19) 0.0155(12) 0.0431(14) 0.0226(10)
F2 0.0725(16) 0.122(2) 0.0385(16) -0.0042(15) 0.0143(13) 0.0061(14)
F3 0.0392(12) 0.0663(16) 0.090(2) -0.0262(14) -0.0107(12) 0.0084(10)
F4 0.0738(15) 0.0514(15) 0.0723(18) 0.0063(13) 0.0236(13) -0.0082(11)

loop_
_atom_type_symbol
_atom_type_description
_atom_type_scat_dispersion_real
_atom_type_scat_dispersion_imag
_atom_type_scat_source
C C 0.0033 0.0016 'International Tables Vol C Tables 4.2.6.8 and 6.1.1.4'
H H 0.0000 0.0000 'International Tables Vol C Tables 4.2.6.8 and 6.1.1.4'
B B 0.0013 0.0007 'International Tables Vol C Tables 4.2.6.8 and 6.1.1.4'
N N 0.0061 0.0033 'International Tables Vol C Tables 4.2.6.8 and 6.1.1.4'
F F 0.0171 0.0103 'International Tables Vol C Tables 4.2.6.8 and 6.1.1.4'

loop_
_geom_angle_atom_site_label_1
_geom_angle_atom_site_label_2
_geom_angle_atom_site_label_3
_geom_angle
N1 C1 C2 118.9(3)
N1 C1 H1 120.6
C2 C1 H1 120.6
C3 C2 C1 118.9(3)
C3 C2 H2 120.6
C1 C2 H2 120.6
C2 C3 C4 122.0(3)
C2 C3 H3 119.0
C4 C3 H3 119.0
C3 C4 C5 118.3(3)
C3 C4 C9 122.6(2)
C5 C4 C9 119.1(2)
N1 C5 C4 115.6(2)
N1 C5 C6 122.7(2)
C4 C5 C6 121.6(3)
C7 C6 C5 118.4(2)
C7 C6 C28 115.0(2)
C5 C6 C28 126.5(3)
C6 C7 C8 120.7(2)
C6 C7 C13 114.1(2)
C8 C7 C13 125.2(2)
N2 C8 C9 121.1(2)
N2 C8 C7 118.9(2)
C9 C8 C7 119.9(3)
C10 C9 C8 117.6(3)
C10 C9 C4 123.1(2)
C8 C9 C4 119.3(2)
C11 C10 C9 120.2(3)
C11 C10 H10 119.9
C9 C10 H10 119.9
C10 C11 C12 118.1(3)
C10 C11 H11 121.0
C12 C11 H11 121.0
N2 C12 C11 123.6(3)
N2 C12 H12 118.2
C11 C12 H12 118.2
C7 C13 C14 113.3(2)
C7 C13 C20 113.6(2)
C14 C13 C20 113.1(2)
C7 C13 C23 110.4(2)
C14 C13 C23 109.1(2)
C20 C13 C23 95.7(2)
C15 C14 C19 117.9(3)
C15 C14 C13 120.3(3)
C19 C14 C13 121.8(3)
C16 C15 C14 120.9(3)
C16 C15 H15 119.6
C14 C15 H15 119.6
C15 C16 C17 121.1(3)
C15 C16 H16 119.4
C17 C16 H16 119.4
C18 C17 C16 118.5(3)
C18 C17 H17 120.7
C16 C17 H17 120.7
C17 C18 C19 121.0(3)
C17 C18 H18 119.5
C19 C18 H18 119.5
C18 C19 C14 120.6(3)
C18 C19 H19 119.7
C14 C19 H19 119.7
C13 C20 C21 100.3(2)
C13 C20 C27 108.9(2)
C21 C20 C27 115.3(2)
C13 C20 H20 110.6
C21 C20 H20 110.6
C27 C20 H20 110.6
C22 C21 C20 105.7(2)
C22 C21 H21A 110.6
C20 C21 H21A 110.6
C22 C21 H21B 110.6
C20 C21 H21B 110.6
H21A C21 H21B 108.7
C21 C22 C23 103.8(2)
C21 C22 H22A 111.0
C23 C22 H22A 111.0
C21 C22 H22B 111.0
C23 C22 H22B 111.0
H22A C22 H22B 109.0
C22 C23 C24 113.7(2)
C22 C23 C13 98.4(2)
C24 C23 C13 111.6(2)
C22 C23 H23 110.9
C24 C23 H23 110.9
C13 C23 H23 110.9
C23 C24 C28 108.4(2)
C23 C24 C25 116.2(2)
C28 C24 C25 100.2(2)
C23 C24 H24 110.5
C28 C24 H24 110.5
C25 C24 H24 110.5
C26 C25 C24 105.2(2)
C26 C25 H25A 110.7
C24 C25 H25A 110.7
C26 C25 H25B 110.7
C24 C25 H25B 110.7
H25A C25 H25B 108.8
C25 C26 C27 103.9(2)
C25 C26 H26A 111.0
C27 C26 H26A 111.0
C25 C26 H26B 111.0
C27 C26 H26B 111.0
H26A C26 H26B 109.0
C26 C27 C20 114.2(2)
C26 C27 C28 99.0(2)
C20 C27 C28 111.1(2)
C26 C27 H27 110.6
C20 C27 H27 110.6
C28 C27 H27 110.6
C29 C28 C6 111.8(2)
C29 C28 C24 115.0(2)
C6 C28 C24 111.3(2)
C29 C28 C27 109.0(2)
C6 C28 C27 112.8(2)
C24 C28 C27 96.0(2)
C30 C29 C34 117.7(3)
C30 C29 C28 122.8(3)
C34 C29 C28 119.2(3)
C31 C30 C29 120.6(3)
C31 C30 H30 119.7
C29 C30 H30 119.7
C32 C31 C30 120.8(4)
C32 C31 H31 119.6
C30 C31 H31 119.6
C31 C32 C33 119.4(3)
C31 C32 H32 120.3
C33 C32 H32 120.3
C32 C33 C34 120.3(4)
C32 C33 H33 119.9
C34 C33 H33 119.9
C33 C34 C29 121.0(3)
C33 C34 H34 119.5
C29 C34 H34 119.5
F2 B1 F3 110.0(3)
F2 B1 F1 110.1(3)
F3 B1 F1 109.7(3)
F2 B1 F4 109.9(3)
F3 B1 F4 109.2(3)
F1 B1 F4 108.0(2)
C1 N1 C5 125.8(2)
C1 N1 H1' 117.9
C5 N1 H1' 116.0
C12 N2 C8 118.5(2)

loop_
_geom_bond_atom_site_label_1
_geom_bond_atom_site_label_2
_geom_bond_distance
C1 N1 1.334(3)
C1 C2 1.378(4)
C1 H1 0.9500
C2 C3 1.358(4)
C2 H2 0.9500
C3 C4 1.409(4)
C3 H3 0.9500
C4 C5 1.413(4)
C4 C9 1.434(4)
C5 N1 1.370(4)
C5 C6 1.453(3)
C6 C7 1.366(4)
C6 C28 1.528(3)
C7 C8 1.461(4)
C7 C13 1.525(3)
C8 N2 1.355(4)
C8 C9 1.416(3)
C9 C10 1.409(4)
C10 C11 1.358(4)
C10 H10 0.9500
C11 C12 1.397(4)
C11 H11 0.9500
C12 N2 1.329(3)
C12 H12 0.9500
C13 C14 1.542(4)
C13 C20 1.558(4)
C13 C23 1.595(4)
C14 C15 1.392(4)
C14 C19 1.393(4)
C15 C16 1.375(4)
C15 H15 0.9500
C16 C17 1.381(5)
C16 H16 0.9500
C17 C18 1.377(5)
C17 H17 0.9500
C18 C19 1.386(4)
C18 H18 0.9500
C19 H19 0.9500
C20 C21 1.560(3)
C20 C27 1.567(4)
C20 H20 1.0000
C21 C22 1.541(4)
C21 H21A 0.9900
C21 H21B 0.9900
C22 C23 1.549(3)
C22 H22A 0.9900
C22 H22B 0.9900
C23 C24 1.560(4)
C23 H23 1.0000
C24 C28 1.563(4)
C24 C25 1.568(4)
C24 H24 1.0000
C25 C26 1.543(5)
C25 H25A 0.9900
C25 H25B 0.9900
C26 C27 1.547(4)
C26 H26A 0.9900
C26 H26B 0.9900
C27 C28 1.576(4)
C27 H27 1.0000
C28 C29 1.526(4)
C29 C30 1.394(4)
C29 C34 1.402(4)
C30 C31 1.385(4)
C30 H30 0.9500
C31 C32 1.377(5)
C31 H31 0.9500
C32 C33 1.381(5)
C32 H32 0.9500
C33 C34 1.381(4)
C33 H33 0.9500
C34 H34 0.9500
B1 F2 1.362(5)
B1 F3 1.376(4)
B1 F1 1.387(4)
B1 F4 1.396(4)
N1 H1' 1.0092
